data_4119763
loop_
_publ_author_name
'Ines E. Collings'
'Andrew B. Cairns'
'Amber L. Thompson'
'Julia E. Parker'
'Chiu C. Tang'
'Matthew G. Tucker'
'Jadna Catafesta'
'Claire Levelut'
'Julien Haines'
'Vladimir Dmitriev'
'Philip Pattison'
'Andrew L. Goodwin'

_publ_contact_author 'Andrew L. Goodwin'
_publ_contact_author_email andrew.goodwin@chem.ox.ac.uk
_publ_contact_author_fax '+44 1865 272690'
_publ_contact_author_phone '+44 1865 272137'
_publ_section_title
;
 Homologous Critical Behavior in the Molecular Frameworks Zn(CN)2 and
 Cd(imidazolate)2
;
_journal_name_full 'Journal of the American Chemical Society'
_journal_page_first 7610
_journal_page_last 7620
_journal_paper_doi 10.1021/ja401268g
_journal_volume 135
_journal_year 2013
_chemical_formula_moiety 'C6 H6 Cd1 N4'
_chemical_formula_sum 'C6 H6 Cd N4'
_chemical_formula_weight 246.54
_space_group_IT_number 61
_symmetry_cell_setting orthorhombic
_symmetry_space_group_name_Hall '-P 2ac 2ab'
_symmetry_space_group_name_H-M 'P b c a'
_atom_sites_solution_hydrogens 'Refined from previous data point'
_atom_sites_solution_primary other
_cell_angle_alpha 90
_cell_angle_beta 90
_cell_angle_gamma 90
_cell_formula_units_Z 8
_cell_length_a 14.3999(5)
_cell_length_b 10.7847(3)
_cell_length_c 9.8963(3)
_cell_measurement_reflns_used 2173
_cell_measurement_temperature 150
_cell_measurement_theta_max 27
_cell_measurement_theta_min 3
_cell_volume 1536.88(8)
_computing_cell_refinement 'CrysAlis, (Oxford Diffraction, 2002)'
_computing_data_collection 'SuperNova, (Oxford Diffraction, 2010)'
_computing_data_reduction 'CrysAlis, (Oxford Diffraction, 2002)'
_computing_molecular_graphics 'CAMERON (Watkin et al., 1996)'
_computing_publication_material 'CRYSTALS (Betteridge et al., 2003)'
_computing_structure_refinement 'CRYSTALS (Betteridge et al., 2003)'
_computing_structure_solution 'Model refined from previous data point'
_diffrn_ambient_temperature 150
_diffrn_measured_fraction_theta_full 0.963
_diffrn_measured_fraction_theta_max 0.908
_diffrn_measurement_device Area
_diffrn_measurement_device_type 'Oxford Diffraction SuperNova'
_diffrn_measurement_method \w
_diffrn_radiation_monochromator Mirror
_diffrn_radiation_type 'Mo K\a'
_diffrn_radiation_wavelength 0.71073
_diffrn_reflns_av_R_equivalents 0.030
_diffrn_reflns_limit_h_max 18
_diffrn_reflns_limit_h_min -12
_diffrn_reflns_limit_k_max 13
_diffrn_reflns_limit_k_min -11
_diffrn_reflns_limit_l_max 13
_diffrn_reflns_limit_l_min -10
_diffrn_reflns_number 4939
_diffrn_reflns_theta_full 25.077
_diffrn_reflns_theta_max 27.863
_diffrn_reflns_theta_min 3.132
_diffrn_standards_number 0
_exptl_absorpt_coefficient_mu 2.775
_exptl_absorpt_correction_T_max 0.85
_exptl_absorpt_correction_T_min 0.81
_exptl_absorpt_correction_type multi-scan
_exptl_absorpt_process_details 'CrysAlis, (Oxford Diffraction, 2002)'
_exptl_crystal_colour colourless
_exptl_crystal_density_diffrn 2.131
_exptl_crystal_description block
_exptl_crystal_F_000 944
_exptl_crystal_size_max 0.08
_exptl_crystal_size_mid 0.07
_exptl_crystal_size_min 0.06
_refine_diff_density_max 1.11
_refine_diff_density_min -1.19
_refine_ls_extinction_method none
_refine_ls_goodness_of_fit_ref 0.9309
_refine_ls_hydrogen_treatment constr
_refine_ls_matrix_type full
_refine_ls_number_parameters 100
_refine_ls_number_reflns 1658
_refine_ls_number_restraints 0
_refine_ls_R_factor_all 0.0397
_refine_ls_R_factor_gt 0.0270
_refine_ls_shift/su_max 0.0001648
_refine_ls_shift/su_mean 0.0000123
_refine_ls_structure_factor_coef Fsqd
_refine_ls_weighting_details
;
 Method, part 1, Chebychev polynomial, (Watkin, 1994, Prince, 1982) 
 [weight] = 1.0/[A~0~*T~0~(x)+A~1~*T~1~(x) ... +A~n-1~]*T~n-1~(x)] 
 where A~i~ are the Chebychev coefficients listed below and x= Fcalc/Fmax 
 Method = Robust Weighting (Prince, 1982) 
 W = [weight] * [1-(deltaF/6*sigmaF)^2^]^2^ 
 A~i~ are: 
 260. 299. 155. 34.8 
;
_refine_ls_weighting_scheme calc
_refine_ls_wR_factor_all 0.0429
_refine_ls_wR_factor_gt 0.0363
_refine_ls_wR_factor_ref 0.0429
_reflns_limit_h_max 18
_reflns_limit_h_min 0
_reflns_limit_k_max 13
_reflns_limit_k_min 0
_reflns_limit_l_max 12
_reflns_limit_l_min 0
_reflns_number_gt 1365
_reflns_number_total 1658
_reflns_threshold_expression I>2.0\s(I)
_oxford_diffrn_Wilson_B_factor 0.00
_oxford_diffrn_Wilson_scale 0.00
_oxford_refine_ls_r_factor_ref 0.0397
_oxford_refine_ls_scale 1.247(3)
_oxford_reflns_number_all 1658
_oxford_reflns_threshold_expression_ref I>-3.0\s(I)
_cod_data_source_file ja401268g_si_002_03.cif
_cod_data_source_block 150K
_cod_original_cell_volume 1536.87(9)
_cod_original_sg_symbol_H-M 'P b c a '
_cod_original_formula_sum 'C6 H6 Cd1 N4'
_cod_database_code 4119763

loop_
_symmetry_equiv_pos_as_xyz
x,y,z
-x,-y,-z
-x+1/2,y+1/2,z
x+1/2,-y+1/2,-z
x,-y+1/2,z+1/2
-x,y+1/2,-z+1/2
-x+1/2,-y,z+1/2
x+1/2,y,-z+1/2

loop_
_atom_site_label
_atom_site_type_symbol
_atom_site_fract_x
_atom_site_fract_y
_atom_site_fract_z
_atom_site_U_iso_or_equiv
_atom_site_occupancy
_atom_site_adp_type
_atom_site_refinement_flags_posn
Cd1 Cd 0.110280(19) 0.03473(2) 0.80628(3) 0.0178 1.0000 Uani .
N2 N 0.0703(2) 0.2694(3) 0.3137(4) 0.0207 1.0000 Uani .
C3 C 0.0055(3) 0.2125(4) 0.2403(5) 0.0229 1.0000 Uani .
N4 N -0.0041(2) 0.0925(3) 0.2680(4) 0.0221 1.0000 Uani .
C5 C 0.0608(3) 0.0712(4) 0.3661(5) 0.0405 1.0000 Uani .
C6 C 0.1048(4) 0.1784(4) 0.3950(5) 0.0340 1.0000 Uani .
N7 N 0.2306(2) 0.0519(3) 0.6679(3) 0.0212 1.0000 Uani .
C8 C 0.2605(3) -0.0176(4) 0.5651(4) 0.0228 1.0000 Uani .
N9 N 0.3327(2) 0.0306(3) 0.4983(3) 0.0214 1.0000 Uani .
C10 C 0.3502(3) 0.1404(4) 0.5651(4) 0.0249 1.0000 Uani .
C11 C 0.2881(3) 0.1534(4) 0.6666(4) 0.0243 1.0000 Uani .
H31 H -0.0304 0.2526 0.1750 0.0206 1.0000 Uiso R
H51 H 0.0715 -0.0050 0.4051 0.0357 1.0000 Uiso R
H61 H 0.1519 0.1896 0.4599 0.0291 1.0000 Uiso R
H81 H 0.2340 -0.0937 0.5424 0.0199 1.0000 Uiso R
H101 H 0.3970 0.1955 0.5422 0.0236 1.0000 Uiso R
H111 H 0.2836 0.2192 0.7259 0.0223 1.0000 Uiso R

loop_
_atom_site_aniso_label
_atom_site_aniso_U_11
_atom_site_aniso_U_22
_atom_site_aniso_U_33
_atom_site_aniso_U_23
_atom_site_aniso_U_13
_atom_site_aniso_U_12
Cd1 0.01950(12) 0.01358(11) 0.02027(12) 0.00058(13) -0.00144(14) -0.00066(13)
N2 0.0213(15) 0.0146(15) 0.0261(17) -0.0006(16) -0.0022(17) -0.0003(13)
C3 0.027(2) 0.0156(17) 0.026(2) -0.0021(16) -0.0048(18) 0.0017(15)
N4 0.0192(16) 0.0173(15) 0.030(2) 0.0034(15) -0.0017(15) -0.0034(14)
C5 0.043(3) 0.023(2) 0.055(3) 0.013(2) -0.026(3) -0.006(2)
C6 0.032(2) 0.024(2) 0.046(3) 0.011(2) -0.023(3) -0.005(2)
N7 0.0235(17) 0.0195(17) 0.0207(18) 0.0001(15) 0.0019(14) 0.0010(14)
C8 0.027(2) 0.021(2) 0.0209(19) -0.0008(18) -0.0031(17) -0.0027(18)
N9 0.0223(16) 0.0214(16) 0.0205(16) -0.0026(17) 0.0016(14) -0.0007(17)
C10 0.027(2) 0.024(2) 0.024(2) -0.0002(19) -0.0007(19) -0.0088(18)
C11 0.031(2) 0.0176(18) 0.025(2) -0.0036(18) 0.0046(19) -0.0041(17)

loop_
_atom_type_symbol
_atom_type_scat_dispersion_real
_atom_type_scat_dispersion_imag
_atom_type_scat_Cromer_Mann_a1
_atom_type_scat_Cromer_Mann_b1
_atom_type_scat_Cromer_Mann_a2
_atom_type_scat_Cromer_Mann_b2
_atom_type_scat_Cromer_Mann_a3
_atom_type_scat_Cromer_Mann_b3
_atom_type_scat_Cromer_Mann_a4
_atom_type_scat_Cromer_Mann_b4
_atom_type_scat_Cromer_Mann_c
_atom_type_scat_source
C 0.0033 0.0016 2.3100 20.8439 1.0200 10.2075 1.5886 0.5687 0.8650 51.6512 0.2156 'International Tables Vol C 4.2.6.8 and 6.1.1.4'
H 0.0000 0.0000 0.4930 10.5109 0.3229 26.1257 0.1402 3.1424 0.0408 57.7998 0.0030 'International Tables Vol C 4.2.6.8 and 6.1.1.4'
N 0.0061 0.0033 12.2126 0.0057 3.1322 9.8933 2.0125 28.9975 1.1663 0.5826 -11.5290 'International Tables Vol C 4.2.6.8 and 6.1.1.4'
Cd -0.8075 1.2024 19.2214 0.5946 17.6444 6.9089 4.4610 24.7008 1.6029 87.4825 5.0694 'International Tables Vol C 4.2.6.8 and 6.1.1.4'

loop_
_geom_angle_atom_site_label_1
_geom_angle_site_symmetry_1
_geom_angle_atom_site_label_2
_geom_angle_atom_site_label_3
_geom_angle_site_symmetry_3
_geom_angle
_geom_angle_publ_flag
N2 5_555 Cd1 N9 7_555 112.36(14) yes
N2 5_555 Cd1 N4 2_556 115.68(12) yes
N9 7_555 Cd1 N4 2_556 110.69(13) yes
N2 5_555 Cd1 N7 . 98.36(12) yes
N9 7_555 Cd1 N7 . 105.67(12) yes
N4 2_556 Cd1 N7 . 113.10(13) yes
Cd1 5_554 N2 C3 . 127.6(3) yes
Cd1 5_554 N2 C6 . 128.2(3) yes
C3 . N2 C6 . 104.2(3) yes
N2 . C3 N4 . 114.1(4) yes
N2 . C3 H31 . 123.5 no
N4 . C3 H31 . 122.5 no
C3 . N4 Cd1 2_556 127.9(3) yes
C3 . N4 C5 . 103.9(4) yes
Cd1 2_556 N4 C5 . 127.8(3) yes
N4 . C5 C6 . 109.1(4) yes
N4 . C5 H51 . 124.2 no
C6 . C5 H51 . 126.7 no
N2 . C6 C5 . 108.7(4) yes
N2 . C6 H61 . 124.9 no
C5 . C6 H61 . 126.4 no
Cd1 . N7 C8 . 132.5(3) yes
Cd1 . N7 C11 . 123.0(3) yes
C8 . N7 C11 . 104.3(3) yes
N7 . C8 N9 . 114.1(4) yes
N7 . C8 H81 . 123.1 no
N9 . C8 H81 . 122.8 no
C8 . N9 Cd1 7_554 126.6(3) yes
C8 . N9 C10 . 103.9(3) yes
Cd1 7_554 N9 C10 . 128.6(3) yes
N9 . C10 C11 . 108.9(4) yes
N9 . C10 H101 . 124.5 no
C11 . C10 H101 . 126.6 no
N7 . C11 C10 . 108.9(4) yes
N7 . C11 H111 . 124.4 no
C10 . C11 H111 . 126.7 no

loop_
_geom_bond_atom_site_label_1
_geom_bond_atom_site_label_2
_geom_bond_site_symmetry_2
_geom_bond_distance
_geom_bond_publ_flag
Cd1 N2 5_555 2.191(3) yes
Cd1 N9 7_555 2.187(3) yes
Cd1 N4 2_556 2.183(3) yes
Cd1 N7 . 2.216(3) yes
N2 C3 . 1.333(5) yes
N2 C6 . 1.363(5) yes
C3 N4 . 1.329(5) yes
C3 H31 . 0.933 no
N4 C5 . 1.367(5) yes
C5 C6 . 1.348(6) yes
C5 H51 . 0.921 no
C6 H61 . 0.942 no
N7 C8 . 1.336(5) yes
N7 C11 . 1.372(5) yes
C8 N9 . 1.337(5) yes
C8 H81 . 0.933 no
N9 C10 . 1.379(5) yes
C10 C11 . 1.353(6) yes
C10 H101 . 0.927 no
C11 H111 . 0.923 no
